data_4000863
loop_
_publ_author_name
'Murata, Tsuyoshi'
'Shao, Xiangfeng'
'Nakano, Yoshiaki'
'Yamochi, Hideki'
'Uruichi, Mikio'
'Yakushi, Kyuya'
'Saito, Gunzi'
'Tanaka, Koichiro'

_publ_section_title
;
 Tuning of Multi-Instabilities in Organic Alloy,
 [(EDO-TTF)1&#x2212;x(MeEDO-TTF)x]2PF6
;
_journal_issue 10
_journal_name_full 'Chemistry of Materials'
_journal_page_first 3121
_journal_paper_doi 10.1021/cm100051b
_journal_volume 22
_journal_year 2010
_chemical_formula_moiety 'C16.96 H13.92 O4 S8, F6 P1'
_chemical_formula_sum 'C16.96 H13.92 F6 O4 P S8'
_chemical_formula_weight 683.17
_chemical_name_common (Me0.48EDO-TTF)2PF6
_chemical_name_systematic
;
 ?
;
_space_group_IT_number 2
_symmetry_cell_setting triclinic
_symmetry_space_group_name_Hall '-P 1'
_symmetry_space_group_name_H-M 'P -1'
_atom_sites_solution_hydrogens geom
_atom_sites_solution_primary direct
_atom_sites_solution_secondary difmap
_audit_creation_method SHELXL-97
_cell_angle_alpha 93.910(12)
_cell_angle_beta 75.497(11)
_cell_angle_gamma 96.689(12)
_cell_formula_units_Z 1
_cell_length_a 7.2860(11)
_cell_length_b 7.3550(17)
_cell_length_c 12.258(3)
_cell_measurement_temperature 300(2)
_cell_volume 631.1(2)
_computing_cell_refinement MAC-DENZO
_computing_data_collection 'DIP software (MAC Science)'
_computing_data_reduction MAC-DENZO
_computing_molecular_graphics 'ORTEP III'
_computing_structure_refinement 'SHELXL-97 (Sheldrick, 1997)'
_computing_structure_solution 'SHELXS-97 (Sheldrick, 1990)'
_diffrn_ambient_temperature 300(2)
_diffrn_measured_fraction_theta_full 0.911
_diffrn_measured_fraction_theta_max 0.911
_diffrn_measurement_device_type 'Mac Science DIP-2020K'
_diffrn_measurement_method theta/2theta
_diffrn_radiation_monochromator graphite
_diffrn_radiation_source 'fine-focus sealed tube'
_diffrn_radiation_type MoK\a
_diffrn_radiation_wavelength 0.71073
_diffrn_reflns_av_R_equivalents 0.0000
_diffrn_reflns_av_sigmaI/netI 0.0372
_diffrn_reflns_limit_h_max 8
_diffrn_reflns_limit_h_min 0
_diffrn_reflns_limit_k_max 8
_diffrn_reflns_limit_k_min -9
_diffrn_reflns_limit_l_max 15
_diffrn_reflns_limit_l_min -14
_diffrn_reflns_number 2223
_diffrn_reflns_theta_full 25.93
_diffrn_reflns_theta_max 25.93
_diffrn_reflns_theta_min 2.79
_exptl_absorpt_coefficient_mu 0.841
_exptl_absorpt_correction_type none
_exptl_crystal_colour black
_exptl_crystal_density_diffrn 1.798
_exptl_crystal_density_method 'not measured'
_exptl_crystal_description platelet
_exptl_crystal_F_000 345
_exptl_crystal_size_max 0.25
_exptl_crystal_size_mid 0.20
_exptl_crystal_size_min 0.04
_refine_diff_density_max 1.255
_refine_diff_density_min -0.757
_refine_diff_density_rms 0.414
_refine_ls_extinction_method none
_refine_ls_goodness_of_fit_ref 1.001
_refine_ls_hydrogen_treatment mixed
_refine_ls_matrix_type full
_refine_ls_number_parameters 194
_refine_ls_number_reflns 2223
_refine_ls_number_restraints 2
_refine_ls_restrained_S_all 1.002
_refine_ls_R_factor_all 0.1076
_refine_ls_R_factor_gt 0.0750
_refine_ls_shift/su_max 0.000
_refine_ls_shift/su_mean 0.000
_refine_ls_structure_factor_coef Fsqd
_refine_ls_weighting_details 'calc w=1/[\s^2^(Fo^2^)+(0.1564P)^2^+0.0000P] where P=(Fo^2^+2Fc^2^)/3'
_refine_ls_weighting_scheme calc
_refine_ls_wR_factor_gt 0.2042
_refine_ls_wR_factor_ref 0.2318
_reflns_number_gt 1354
_reflns_number_total 2223
_reflns_threshold_expression >2sigma(I)
_cod_data_source_file cm100051b_si_002.cif
_cod_data_source_block x=0.48_300K
_cod_database_code 4000863

loop_
_symmetry_equiv_pos_as_xyz
'x, y, z'
'-x, -y, -z'

loop_
_atom_site_label
_atom_site_type_symbol
_atom_site_fract_x
_atom_site_fract_y
_atom_site_fract_z
_atom_site_U_iso_or_equiv
_atom_site_adp_type
_atom_site_occupancy
_atom_site_symmetry_multiplicity
_atom_site_calc_flag
_atom_site_refinement_flags
_atom_site_disorder_assembly
_atom_site_disorder_group
S3 S 0.40204(17) 0.32061(19) 0.68423(12) 0.0653(5) Uani 1 1 d . . .
S4 S 0.22910(18) 0.16104(19) 0.47286(13) 0.0674(5) Uani 1 1 d . . .
S5 S 0.78783(16) 0.34621(18) 0.53090(11) 0.0585(4) Uani 1 1 d . . .
S6 S 0.61476(19) 0.18639(19) 0.32544(12) 0.0677(5) Uani 1 1 d . . .
O11 O 0.5597(6) 0.4301(6) 0.8547(3) 0.0844(12) Uani 1 1 d . . .
O12 O 0.9347(5) 0.4489(6) 0.7056(3) 0.0768(11) Uani 1 1 d . . .
C1 C 0.5444(6) 0.2884(6) 0.5477(4) 0.0547(11) Uani 1 1 d . . .
C2 C 0.4708(7) 0.2196(6) 0.4602(4) 0.0560(11) Uani 1 1 d . . .
C7 C 0.5938(8) 0.3888(7) 0.7423(4) 0.0633(13) Uani 1 1 d . A .
C8 C 0.2521(9) 0.0942(8) 0.3334(5) 0.0760(16) Uani 1 1 d D . .
C15A C 0.091(5) 0.017(6) 0.285(4) 0.095 Uiso 0.149(10) 1 d PD . .
C9 C 0.7704(6) 0.3975(7) 0.6722(4) 0.0582(12) Uani 1 1 d . A .
C10 C 0.4320(9) 0.1064(8) 0.2630(5) 0.0770(16) Uani 1 1 d D . .
C15B C 0.469(3) 0.055(3) 0.1427(14) 0.096 Uiso 0.331(10) 1 d PD . .
C13A C 0.7278(16) 0.5242(17) 0.8885(10) 0.081(3) Uiso 0.57 1 d P A 1
C14A C 0.9083(16) 0.4508(18) 0.8256(10) 0.076(3) Uiso 0.57 1 d P A 1
C13B C 0.721(2) 0.419(2) 0.9000(12) 0.078(4) Uiso 0.43 1 d P A 2
C14B C 0.894(2) 0.535(2) 0.8175(12) 0.072(4) Uiso 0.43 1 d P A 2
P16 P 0.0000 0.0000 0.0000 0.1350(16) Uani 1 2 d S . 3
F17A F 0.026(3) 0.0135(16) 0.1235(10) 0.153(4) Uani 0.59 1 d P B 3
F18A F 0.156(4) 0.154(2) -0.0307(15) 0.215(9) Uani 0.59 1 d P C 3
F19A F 0.154(2) -0.162(3) -0.0454(13) 0.175(6) Uani 0.59 1 d P D 3
F17B F -0.119(7) -0.103(6) 0.106(3) 0.33(2) Uani 0.41 1 d P E 4
F18B F 0.042(5) -0.158(4) -0.043(4) 0.233(18) Uani 0.41 1 d P F 4
F19B F 0.192(3) 0.029(3) 0.039(3) 0.187(7) Uani 0.41 1 d P G 4

loop_
_atom_site_aniso_label
_atom_site_aniso_U_11
_atom_site_aniso_U_22
_atom_site_aniso_U_33
_atom_site_aniso_U_23
_atom_site_aniso_U_13
_atom_site_aniso_U_12
S3 0.0469(7) 0.0649(8) 0.0752(9) -0.0024(6) 0.0010(6) 0.0069(6)
S4 0.0517(8) 0.0624(8) 0.0888(10) 0.0050(7) -0.0174(6) 0.0074(6)
S5 0.0443(7) 0.0638(8) 0.0622(8) 0.0035(6) -0.0032(5) 0.0054(6)
S6 0.0635(8) 0.0661(9) 0.0701(9) 0.0023(6) -0.0096(6) 0.0083(7)
O11 0.074(2) 0.096(3) 0.069(3) -0.004(2) 0.0055(19) 0.007(2)
O12 0.057(2) 0.098(3) 0.069(2) 0.002(2) -0.0098(17) -0.001(2)
C1 0.045(2) 0.049(2) 0.067(3) 0.004(2) -0.005(2) 0.010(2)
C2 0.044(2) 0.047(2) 0.073(3) 0.004(2) -0.005(2) 0.007(2)
C7 0.069(3) 0.057(3) 0.060(3) 0.000(2) -0.005(2) 0.011(2)
C8 0.084(4) 0.065(3) 0.085(4) 0.011(3) -0.034(3) 0.003(3)
C9 0.046(2) 0.061(3) 0.062(3) 0.003(2) -0.007(2) -0.002(2)
C10 0.093(4) 0.062(3) 0.083(4) 0.006(3) -0.034(3) 0.008(3)
P16 0.236(5) 0.079(2) 0.094(2) -0.0042(16) -0.063(3) -0.010(3)
F17A 0.233(13) 0.152(9) 0.094(7) -0.003(6) -0.098(9) -0.023(9)
F18A 0.34(2) 0.152(10) 0.132(11) 0.023(10) -0.077(14) -0.122(14)
F19A 0.199(14) 0.178(13) 0.160(10) -0.008(8) -0.054(10) 0.054(12)
F17B 0.46(6) 0.36(5) 0.14(2) 0.11(3) -0.01(3) -0.07(4)
F18B 0.22(3) 0.103(13) 0.44(5) -0.08(2) -0.20(3) 0.050(17)
F19B 0.203(19) 0.163(17) 0.20(2) -0.039(17) -0.068(18) 0.026(14)

loop_
_atom_type_symbol
_atom_type_description
_atom_type_scat_dispersion_real
_atom_type_scat_dispersion_imag
_atom_type_scat_source
C C 0.0033 0.0016 'International Tables Vol C Tables 4.2.6.8 and 6.1.1.4'
H H 0.0000 0.0000 'International Tables Vol C Tables 4.2.6.8 and 6.1.1.4'
F F 0.0171 0.0103 'International Tables Vol C Tables 4.2.6.8 and 6.1.1.4'
O O 0.0106 0.0060 'International Tables Vol C Tables 4.2.6.8 and 6.1.1.4'
P P 0.1023 0.0942 'International Tables Vol C Tables 4.2.6.8 and 6.1.1.4'
S S 0.1246 0.1234 'International Tables Vol C Tables 4.2.6.8 and 6.1.1.4'

loop_
_geom_angle_atom_site_label_1
_geom_angle_atom_site_label_2
_geom_angle_atom_site_label_3
_geom_angle
_geom_angle_site_symmetry_1
_geom_angle_site_symmetry_3
C7 S3 C1 94.1(2) . .
C8 S4 C2 95.3(3) . .
C9 S5 C1 94.6(2) . .
C10 S6 C2 96.1(3) . .
C7 O11 C13B 113.4(7) . .
C7 O11 C13A 112.9(6) . .
C13B O11 C13A 31.6(6) . .
C9 O12 C14A 113.1(5) . .
C9 O12 C14B 110.8(7) . .
C14A O12 C14B 26.4(6) . .
C2 C1 S5 121.7(4) . .
C2 C1 S3 122.5(4) . .
S5 C1 S3 115.9(3) . .
C1 C2 S4 123.3(4) . .
C1 C2 S6 121.8(4) . .
S4 C2 S6 114.9(3) . .
C9 C7 O11 123.7(5) . .
C9 C7 S3 117.6(4) . .
O11 C7 S3 118.7(4) . .
C15A C8 C10 118(2) . .
C15A C8 S4 124(2) . .
C10 C8 S4 118.0(5) . .
C7 C9 O12 124.3(5) . .
C7 C9 S5 117.7(4) . .
O12 C9 S5 118.0(3) . .
C8 C10 C15B 122.8(10) . .
C8 C10 S6 115.7(5) . .
C15B C10 S6 121.5(10) . .
O11 C13A C14A 112.5(9) . .
O12 C14A C13A 112.9(9) . .
O11 C13B C14B 104.7(11) . .
O12 C14B C13B 110.4(11) . .
F18A P16 F18A 180(2) . 2
F18A P16 F17A 89.6(7) . .
F18A P16 F17A 90.4(7) 2 .
F18A P16 F17A 90.4(7) . 2
F18A P16 F17A 89.6(7) 2 2
F17A P16 F17A 180.00(11) . 2
F18A P16 F19A 92.3(12) . .
F18A P16 F19A 87.7(12) 2 .
F17A P16 F19A 94.5(7) . .
F17A P16 F19A 85.5(7) 2 .
F18A P16 F19A 87.7(12) . 2
F18A P16 F19A 92.3(12) 2 2
F17A P16 F19A 85.5(7) . 2
F17A P16 F19A 94.5(7) 2 2
F19A P16 F19A 180.0(17) . 2

loop_
_geom_bond_atom_site_label_1
_geom_bond_atom_site_label_2
_geom_bond_distance
_geom_bond_site_symmetry_2
S3 C7 1.731(6) .
S3 C1 1.751(5) .
S4 C8 1.719(6) .
S4 C2 1.734(5) .
S5 C9 1.723(5) .
S5 C1 1.739(5) .
S6 C10 1.724(6) .
S6 C2 1.740(5) .
O11 C7 1.356(6) .
O11 C13B 1.431(15) .
O11 C13A 1.473(12) .
O12 C9 1.365(6) .
O12 C14A 1.434(12) .
O12 C14B 1.446(15) .
C1 C2 1.357(8) .
C7 C9 1.354(7) .
C8 C15A 1.481(19) .
C8 C10 1.374(9) .
C10 C15B 1.463(16) .
C13A C14A 1.489(16) .
C13B C14B 1.61(2) .
P16 F18A 1.506(14) .
P16 F18A 1.506(14) 2
P16 F17A 1.567(8) .
P16 F17A 1.567(8) 2
P16 F19A 1.702(16) .
P16 F19A 1.702(16) 2

loop_
_geom_torsion_atom_site_label_1
_geom_torsion_atom_site_label_2
_geom_torsion_atom_site_label_3
_geom_torsion_atom_site_label_4
_geom_torsion
C9 S5 C1 C2 -174.7(4)
C9 S5 C1 S3 4.2(3)
C7 S3 C1 C2 175.5(5)
C7 S3 C1 S5 -3.4(3)
S5 C1 C2 S4 -179.7(2)
S3 C1 C2 S4 1.5(7)
S5 C1 C2 S6 -0.5(7)
S3 C1 C2 S6 -179.3(2)
C8 S4 C2 C1 178.9(5)
C8 S4 C2 S6 -0.4(3)
C10 S6 C2 C1 -178.6(5)
C10 S6 C2 S4 0.7(3)
C13B O11 C7 C9 -21.5(10)
C13A O11 C7 C9 12.9(9)
C13B O11 C7 S3 158.3(8)
C13A O11 C7 S3 -167.2(6)
C1 S3 C7 C9 1.0(5)
C1 S3 C7 O11 -178.9(4)
C2 S4 C8 C15A 177(2)
C2 S4 C8 C10 -0.2(5)
O11 C7 C9 O12 -0.2(8)
S3 C7 C9 O12 179.9(4)
O11 C7 C9 S5 -178.3(4)
S3 C7 C9 S5 1.8(6)
C14A O12 C9 C7 14.2(9)
C14B O12 C9 C7 -14.2(10)
C14A O12 C9 S5 -167.7(6)
C14B O12 C9 S5 164.0(7)
C1 S5 C9 C7 -3.6(5)
C1 S5 C9 O12 178.2(4)
C15A C8 C10 C15B 3(2)
S4 C8 C10 C15B -179.6(11)
C15A C8 C10 S6 -177(2)
S4 C8 C10 S6 0.7(7)
C2 S6 C10 C8 -0.8(5)
C2 S6 C10 C15B 179.5(11)
C7 O11 C13A C14A -38.4(12)
C13B O11 C13A C14A 59.5(15)
C9 O12 C14A C13A -39.9(12)
C14B O12 C14A C13A 50.7(17)
O11 C13A C14A O12 53.3(13)
C7 O11 C13B C14B 49.8(13)
C13A O11 C13B C14B -46.2(13)
C9 O12 C14B C13B 45.4(13)
C14A O12 C14B C13B -54.8(17)
O11 C13B C14B O12 -64.7(14)
